data_7709299
loop_
_publ_author_name
'Basalov, Ivan V.'
'Kissel, Alexander A.'
'Nikolaevskaya, Elena N.'
'Druzhkov, Nikolai O.'
'Cherkasov, Anton V.'
'Long, J\'er\^ome'
'Larionova, Joulia'
'Fukin, Georgy K.'
'Trifonov, Alexander A.'

_publ_section_title
;
 2-Imino-2,3-dihydrobenzoxazole-a useful platform for designing rare- and
 alkaline earth complexes with variable di- and trianionic O,N,N, ligands.
;
_journal_issue 5
_journal_name_full 'Dalton transactions (Cambridge, England : 2003)'
_journal_page_first 1995
_journal_page_last 2004
_journal_paper_doi 10.1039/d1dt04139h
_journal_volume 51
_journal_year 2022
_chemical_formula_moiety 'C40 H71 N3 O3 Si2 Yb, 1.5(C4 H8 O)'
_chemical_formula_sum 'C46 H83 N3 O4.5 Si2 Yb'
_chemical_formula_weight 979.37
_space_group_crystal_system monoclinic
_space_group_IT_number 14
_space_group_name_Hall '-P 2yn'
_space_group_name_H-M_alt 'P 1 21/n 1'
_atom_sites_solution_hydrogens geom
_atom_sites_solution_primary dual
_atom_sites_solution_secondary difmap
_audit_creation_method SHELXL-2018/3
_audit_update_record
;
2020-09-06 deposited with the CCDC.	2021-12-28 downloaded from the CCDC.
;
_cell_angle_alpha 90
_cell_angle_beta 101.070(2)
_cell_angle_gamma 90
_cell_formula_units_Z 4
_cell_length_a 15.1288(18)
_cell_length_b 15.8035(18)
_cell_length_c 22.479(3)
_cell_measurement_reflns_used 6999
_cell_measurement_temperature 100(2)
_cell_measurement_theta_max 25.78
_cell_measurement_theta_min 2.21
_cell_volume 5274.5(11)
_computing_cell_refinement 'Saint 7.34a'
_computing_data_collection Smart
_computing_data_reduction 'Saint 7.34a'
_computing_structure_refinement 'SHELXL 2018/3'
_computing_structure_solution 'SHELXT 2014/5'
_diffrn_ambient_temperature 100(2)
_diffrn_measured_fraction_theta_full 0.998
_diffrn_measured_fraction_theta_max 0.994
_diffrn_measurement_device_type 'Bruker Smart Apex (CCD)'
_diffrn_measurement_method '\w scans'
_diffrn_radiation_type MoK\a
_diffrn_radiation_wavelength 0.71073
_diffrn_reflns_av_R_equivalents 0.0686
_diffrn_reflns_av_unetI/netI 0.0819
_diffrn_reflns_Laue_measured_fraction_full 0.998
_diffrn_reflns_Laue_measured_fraction_max 0.994
_diffrn_reflns_limit_h_max 19
_diffrn_reflns_limit_h_min -19
_diffrn_reflns_limit_k_max 19
_diffrn_reflns_limit_k_min -20
_diffrn_reflns_limit_l_max 28
_diffrn_reflns_limit_l_min -23
_diffrn_reflns_number 36244
_diffrn_reflns_point_group_measured_fraction_full 0.998
_diffrn_reflns_point_group_measured_fraction_max 0.994
_diffrn_reflns_theta_full 25.242
_diffrn_reflns_theta_max 27.190
_diffrn_reflns_theta_min 1.882
_diffrn_source 'fine-focus sealed tube'
_exptl_absorpt_coefficient_mu 1.858
_exptl_absorpt_correction_T_max 0.779
_exptl_absorpt_correction_T_min 0.332
_exptl_absorpt_correction_type multi-scan
_exptl_absorpt_process_details SADABS
_exptl_crystal_colour green
_exptl_crystal_density_diffrn 1.233
_exptl_crystal_description plate
_exptl_crystal_F_000 2056
_exptl_crystal_size_max 0.250
_exptl_crystal_size_mid 0.200
_exptl_crystal_size_min 0.050
_refine_diff_density_max 2.157
_refine_diff_density_min -0.966
_refine_diff_density_rms 0.134
_refine_ls_extinction_method none
_refine_ls_goodness_of_fit_ref 1.000
_refine_ls_hydrogen_treatment constr
_refine_ls_matrix_type full
_refine_ls_number_parameters 571
_refine_ls_number_reflns 11681
_refine_ls_number_restraints 180
_refine_ls_restrained_S_all 1.003
_refine_ls_R_factor_all 0.0923
_refine_ls_R_factor_gt 0.0480
_refine_ls_shift/su_max 0.002
_refine_ls_shift/su_mean 0.000
_refine_ls_structure_factor_coef Fsqd
_refine_ls_weighting_details 'w=1/[\s^2^(Fo^2^)+(0.0637P)^2^+5.3934P] where P=(Fo^2^+2Fc^2^)/3'
_refine_ls_weighting_scheme calc
_refine_ls_wR_factor_gt 0.1068
_refine_ls_wR_factor_ref 0.1264
_reflns_Friedel_coverage 0.000
_reflns_number_gt 7768
_reflns_number_total 11681
_reflns_threshold_expression 'I > 2\s(I)'
_cod_data_source_file d1dt04139h2.cif
_cod_data_source_block ybdadosi
_cod_depositor_comments 'Adding full bibliography for 7709299--7709302.cif.'
_cod_original_sg_symbol_H-M 'P 21/n'
_cod_original_formula_sum 'C46 H83 N3 O4.50 Si2 Yb'
_cod_database_code 7709299
_shelx_shelxl_version_number 2018/3
_shelx_space_group_comment
;
The symmetry employed for this shelxl refinement is uniquely defined
by the following loop, which should always be used as a source of
symmetry information in preference to the above space-group names.
They are only intended as comments.
;
_shelx_estimated_absorpt_t_min 0.654
_shelx_estimated_absorpt_t_max 0.913

loop_
_space_group_symop_operation_xyz
'x, y, z'
'-x+1/2, y+1/2, -z+1/2'
'-x, -y, -z'
'x-1/2, -y-1/2, z-1/2'

loop_
_atom_site_label
_atom_site_type_symbol
_atom_site_fract_x
_atom_site_fract_y
_atom_site_fract_z
_atom_site_U_iso_or_equiv
_atom_site_adp_type
_atom_site_occupancy
_atom_site_site_symmetry_order
_atom_site_calc_flag
_atom_site_refinement_flags_posn
_atom_site_refinement_flags_adp
_atom_site_refinement_flags_occupancy
_atom_site_disorder_assembly
_atom_site_disorder_group
Yb1 Yb 0.31675(2) 0.62139(2) 0.59713(2) 0.02332(8) Uani 1 1 d . . . . .
Si1 Si 0.12761(12) 0.74969(11) 0.56064(8) 0.0387(4) Uani 1 1 d . . . . .
Si2 Si 0.16559(12) 0.67329(11) 0.68416(7) 0.0358(4) Uani 1 1 d . . . . .
O1 O 0.2802(2) 0.5755(2) 0.50629(15) 0.0244(8) Uani 1 1 d . . . . .
O2 O 0.4135(3) 0.4971(2) 0.61428(17) 0.0318(9) Uani 1 1 d . . . . .
O3 O 0.2356(3) 0.4910(2) 0.61008(17) 0.0355(9) Uani 1 1 d . . . . .
N1 N 0.4093(3) 0.6819(3) 0.53778(19) 0.0252(9) Uani 1 1 d . . . . .
N2 N 0.4389(3) 0.6943(3) 0.65768(19) 0.0285(10) Uani 1 1 d . . . . .
N3 N 0.1967(3) 0.6901(3) 0.6160(2) 0.0318(11) Uani 1 1 d . . . . .
C1 C 0.3813(3) 0.6714(3) 0.4753(2) 0.0244(11) Uani 1 1 d . . . . .
C2 C 0.3109(3) 0.6113(3) 0.4601(2) 0.0240(11) Uani 1 1 d . . . . .
C3 C 0.2759(3) 0.5932(3) 0.3984(2) 0.0250(11) Uani 1 1 d . . . . .
C4 C 0.3079(4) 0.6406(3) 0.3551(2) 0.0265(12) Uani 1 1 d . . . . .
H4A H 0.284196 0.629148 0.313599 0.032 Uiso 1 1 calc R U . . .
C5 C 0.3727(4) 0.7043(3) 0.3687(2) 0.0297(12) Uani 1 1 d . . . . .
C6 C 0.4087(4) 0.7187(3) 0.4297(2) 0.0286(12) Uani 1 1 d . . . . .
H6A H 0.452816 0.761576 0.440429 0.034 Uiso 1 1 calc R U . . .
C7 C 0.2028(4) 0.5260(4) 0.3805(2) 0.0289(12) Uani 1 1 d . . . . .
C8 C 0.1734(4) 0.5170(4) 0.3114(3) 0.0368(14) Uani 1 1 d . . . . .
H8A H 0.225487 0.501528 0.293743 0.055 Uiso 1 1 calc R U . . .
H8B H 0.148610 0.570949 0.294205 0.055 Uiso 1 1 calc R U . . .
H8C H 0.127241 0.472908 0.302323 0.055 Uiso 1 1 calc R U . . .
C9 C 0.1192(4) 0.5496(4) 0.4055(3) 0.0358(14) Uani 1 1 d . . . . .
H9A H 0.135280 0.555533 0.449620 0.054 Uiso 1 1 calc R U . . .
H9B H 0.073647 0.505106 0.395241 0.054 Uiso 1 1 calc R U . . .
H9C H 0.094809 0.603294 0.387590 0.054 Uiso 1 1 calc R U . . .
C10 C 0.2390(4) 0.4395(3) 0.4053(3) 0.0345(13) Uani 1 1 d . . . . .
H10A H 0.256543 0.442563 0.449560 0.052 Uiso 1 1 calc R U . . .
H10B H 0.291464 0.424269 0.387961 0.052 Uiso 1 1 calc R U . . .
H10C H 0.191935 0.396584 0.394282 0.052 Uiso 1 1 calc R U . . .
C11 C 0.3971(5) 0.7574(4) 0.3174(3) 0.0437(16) Uani 1 1 d . . . . .
C12 C 0.3177(6) 0.8093(5) 0.2879(4) 0.083(3) Uani 1 1 d . . . . .
H12A H 0.299171 0.846608 0.318132 0.124 Uiso 1 1 calc R U . . .
H12B H 0.267696 0.771661 0.270938 0.124 Uiso 1 1 calc R U . . .
H12C H 0.334279 0.843506 0.255395 0.124 Uiso 1 1 calc R U . . .
C13 C 0.4269(6) 0.6986(5) 0.2698(3) 0.065(2) Uani 1 1 d . . . . .
H13A H 0.447397 0.732867 0.238798 0.097 Uiso 1 1 calc R U . . .
H13B H 0.375914 0.663363 0.250809 0.097 Uiso 1 1 calc R U . . .
H13C H 0.476226 0.662173 0.289806 0.097 Uiso 1 1 calc R U . . .
C14 C 0.4781(6) 0.8148(4) 0.3402(3) 0.058(2) Uani 1 1 d . . . . .
H14A H 0.464132 0.852729 0.371660 0.087 Uiso 1 1 calc R U . . .
H14B H 0.491477 0.848489 0.306396 0.087 Uiso 1 1 calc R U . . .
H14C H 0.530520 0.780039 0.357130 0.087 Uiso 1 1 calc R U . . .
C15 C 0.4918(4) 0.7090(3) 0.5646(3) 0.0283(12) Uani 1 1 d . . . . .
C16 C 0.5060(4) 0.7195(3) 0.6287(2) 0.0293(12) Uani 1 1 d . . . . .
C17 C 0.5692(4) 0.7198(4) 0.5328(3) 0.0353(13) Uani 1 1 d . . . . .
H17A H 0.569736 0.777845 0.517584 0.053 Uiso 1 1 calc R U . . .
H17B H 0.562899 0.680064 0.498749 0.053 Uiso 1 1 calc R U . . .
H17C H 0.625710 0.708452 0.561169 0.053 Uiso 1 1 calc R U . . .
C18 C 0.5919(4) 0.7574(4) 0.6614(3) 0.0401(15) Uani 1 1 d . . . . .
H18A H 0.586211 0.771369 0.702926 0.060 Uiso 1 1 calc R U . . .
H18B H 0.604887 0.808947 0.640392 0.060 Uiso 1 1 calc R U . . .
H18C H 0.641040 0.716734 0.662247 0.060 Uiso 1 1 calc R U . . .
C19 C 0.4437(4) 0.7238(4) 0.7187(2) 0.0317(13) Uani 1 1 d . . . . .
C20 C 0.4265(4) 0.8101(4) 0.7287(3) 0.0373(14) Uani 1 1 d . . . . .
C21 C 0.4272(5) 0.8366(4) 0.7874(3) 0.0439(16) Uani 1 1 d . . . . .
H21A H 0.415904 0.894519 0.794515 0.053 Uiso 1 1 calc R U . . .
C22 C 0.4437(5) 0.7818(4) 0.8357(3) 0.0459(17) Uani 1 1 d . . . . .
H22A H 0.441696 0.801188 0.875395 0.055 Uiso 1 1 calc R U . . .
C23 C 0.4634(5) 0.6980(4) 0.8258(3) 0.0432(16) Uani 1 1 d . . . . .
H23A H 0.477003 0.660436 0.859268 0.052 Uiso 1 1 calc R U . . .
C24 C 0.4637(4) 0.6676(4) 0.7675(3) 0.0339(13) Uani 1 1 d . . . . .
C25 C 0.4073(4) 0.8748(4) 0.6770(3) 0.0387(14) Uani 1 1 d . . . . .
H25A H 0.423177 0.847939 0.640163 0.046 Uiso 1 1 calc R U . . .
C26 C 0.4632(6) 0.9554(4) 0.6903(3) 0.062(2) Uani 1 1 d . . . . .
H26A H 0.527153 0.940591 0.701647 0.092 Uiso 1 1 calc R U . . .
H26B H 0.444606 0.986190 0.723660 0.092 Uiso 1 1 calc R U . . .
H26C H 0.453865 0.991261 0.654018 0.092 Uiso 1 1 calc R U . . .
C27 C 0.3079(5) 0.8969(4) 0.6623(3) 0.0513(18) Uani 1 1 d . . . . .
H27A H 0.295564 0.932036 0.625768 0.077 Uiso 1 1 calc R U . . .
H27B H 0.291625 0.928126 0.696349 0.077 Uiso 1 1 calc R U . . .
H27C H 0.272239 0.844804 0.655465 0.077 Uiso 1 1 calc R U . . .
C28 C 0.4910(4) 0.5764(4) 0.7574(3) 0.0405(15) Uani 1 1 d . . . . .
H28A H 0.458987 0.558420 0.716243 0.049 Uiso 1 1 calc R U . . .
C29 C 0.5918(5) 0.5708(5) 0.7589(4) 0.064(2) Uani 1 1 d . . . . .
H29A H 0.607256 0.605870 0.726439 0.095 Uiso 1 1 calc R U . . .
H29B H 0.608347 0.511872 0.753052 0.095 Uiso 1 1 calc R U . . .
H29C H 0.624604 0.591097 0.798173 0.095 Uiso 1 1 calc R U . . .
C30 C 0.4659(5) 0.5128(4) 0.8044(3) 0.0483(17) Uani 1 1 d . . . . .
H30A H 0.401782 0.518246 0.805596 0.073 Uiso 1 1 calc R U . . .
H30B H 0.501804 0.525187 0.844599 0.073 Uiso 1 1 calc R U . . .
H30C H 0.478508 0.455010 0.792625 0.073 Uiso 1 1 calc R U . . .
C31 C 0.0280(5) 0.6872(5) 0.5179(3) 0.0539(19) Uani 1 1 d . . . . .
H31A H -0.007213 0.722966 0.486416 0.081 Uiso 1 1 calc R U . . .
H31B H -0.010081 0.668881 0.546203 0.081 Uiso 1 1 calc R U . . .
H31C H 0.049946 0.637447 0.499115 0.081 Uiso 1 1 calc R U . . .
C32 C 0.0757(5) 0.8452(4) 0.5904(3) 0.0536(19) Uani 1 1 d . . . . .
H32A H 0.038592 0.875587 0.556602 0.080 Uiso 1 1 calc R U . . .
H32B H 0.123471 0.882604 0.611170 0.080 Uiso 1 1 calc R U . . .
H32C H 0.038025 0.827016 0.618995 0.080 Uiso 1 1 calc R U . . .
C33 C 0.1922(5) 0.7893(4) 0.5036(3) 0.0528(19) Uani 1 1 d . . . . .
H33A H 0.153017 0.824595 0.473804 0.079 Uiso 1 1 calc R U . . .
H33B H 0.214108 0.741189 0.483068 0.079 Uiso 1 1 calc R U . . .
H33C H 0.243583 0.822955 0.524091 0.079 Uiso 1 1 calc R U . . .
C34 C 0.0475(4) 0.6331(4) 0.6759(3) 0.0484(17) Uani 1 1 d . . . . .
H34A H 0.034280 0.621296 0.716073 0.073 Uiso 1 1 calc R U . . .
H34B H 0.040962 0.581041 0.651761 0.073 Uiso 1 1 calc R U . . .
H34C H 0.005503 0.675932 0.655508 0.073 Uiso 1 1 calc R U . . .
C35 C 0.1743(5) 0.7658(4) 0.7372(3) 0.0451(16) Uani 1 1 d . . . . .
H35A H 0.150027 0.750002 0.773053 0.068 Uiso 1 1 calc R U . . .
H35B H 0.139734 0.813405 0.716630 0.068 Uiso 1 1 calc R U . . .
H35C H 0.237578 0.782252 0.749576 0.068 Uiso 1 1 calc R U . . .
C36 C 0.2407(5) 0.5905(4) 0.7284(3) 0.0456(16) Uani 1 1 d . . . . .
H36A H 0.238755 0.595824 0.771535 0.068 Uiso 1 1 calc R U . . .
H36B H 0.302628 0.598623 0.722477 0.068 Uiso 1 1 calc R U . . .
H36C H 0.219621 0.534108 0.714053 0.068 Uiso 1 1 calc R U . . .
C37 C 0.4972(5) 0.4971(4) 0.5938(4) 0.062(2) Uani 1 1 d . . . . .
H37A H 0.533167 0.448240 0.610938 0.092 Uiso 1 1 calc R U . . .
H37B H 0.530070 0.549335 0.606967 0.092 Uiso 1 1 calc R U . . .
H37C H 0.485705 0.493719 0.549458 0.092 Uiso 1 1 calc R U . . .
C38 C 0.3657(5) 0.4182(4) 0.6032(4) 0.066(2) Uani 1 1 d . . . . .
H38A H 0.349588 0.408272 0.558995 0.079 Uiso 1 1 calc R U . . .
H38B H 0.405477 0.371469 0.621380 0.079 Uiso 1 1 calc R U . . .
C39 C 0.2875(5) 0.4182(5) 0.6277(5) 0.071(3) Uani 1 1 d . . . . .
H39A H 0.304037 0.415993 0.672446 0.086 Uiso 1 1 calc R U . . .
H39B H 0.251486 0.367179 0.613718 0.086 Uiso 1 1 calc R U . . .
C40 C 0.1497(4) 0.4747(4) 0.5732(3) 0.0364(14) Uani 1 1 d . . . . .
H40A H 0.114129 0.439337 0.595579 0.055 Uiso 1 1 calc R U . . .
H40B H 0.157642 0.445260 0.536203 0.055 Uiso 1 1 calc R U . . .
H40C H 0.118283 0.528404 0.562354 0.055 Uiso 1 1 calc R U . . .
O1S O 0.5131(11) -0.0520(7) 0.5442(7) 0.116(5) Uani 0.5 1 d G U P A -1
C1S C 0.5879(12) -0.0096(12) 0.5821(5) 0.146(7) Uani 0.5 1 d G U P A -1
H1SA H 0.630816 -0.051475 0.604086 0.175 Uiso 0.5 1 calc R U P A -1
H1SB H 0.566312 0.026892 0.612143 0.175 Uiso 0.5 1 calc R U P A -1
C2S C 0.6334(9) 0.0439(12) 0.5396(9) 0.127(7) Uani 0.5 1 d G U P A -1
H2SA H 0.678990 0.010793 0.523351 0.153 Uiso 0.5 1 calc R U P A -1
H2SB H 0.662049 0.095036 0.560264 0.153 Uiso 0.5 1 calc R U P A -1
C3S C 0.5526(12) 0.0669(8) 0.4894(7) 0.101(5) Uani 0.5 1 d G U P A -1
H3SA H 0.518406 0.115336 0.501382 0.121 Uiso 0.5 1 calc R U P A -1
H3SB H 0.572008 0.080363 0.450829 0.121 Uiso 0.5 1 calc R U P A -1
C4S C 0.4973(11) -0.0151(11) 0.4844(6) 0.163(8) Uani 0.5 1 d G U P A -1
H4SA H 0.432459 -0.002684 0.470577 0.195 Uiso 0.5 1 calc R U P A -1
H4SB H 0.516821 -0.054333 0.455095 0.195 Uiso 0.5 1 calc R U P A -1
O2S O 0.7857(12) 0.8558(14) 0.5303(6) 0.256(9) Uani 0.730(11) 1 d G U P B 1
C5S C 0.7725(12) 0.7898(9) 0.4852(9) 0.202(9) Uani 0.730(11) 1 d G U P B 1
H5SA H 0.715709 0.758979 0.485750 0.242 Uiso 0.730(11) 1 calc R U P B 1
H5SB H 0.823032 0.748893 0.492987 0.242 Uiso 0.730(11) 1 calc R U P B 1
C6S C 0.7686(13) 0.8335(12) 0.4238(7) 0.191(8) Uani 0.730(11) 1 d G U P B 1
H6SA H 0.706615 0.852136 0.406045 0.229 Uiso 0.730(11) 1 calc R U P B 1
H6SB H 0.791066 0.796089 0.394643 0.229 Uiso 0.730(11) 1 calc R U P B 1
C7S C 0.8317(13) 0.9095(11) 0.4418(8) 0.202(9) Uani 0.730(11) 1 d G U P B 1
H7SA H 0.895674 0.893120 0.445616 0.243 Uiso 0.730(11) 1 calc R U P B 1
H7SB H 0.817827 0.956354 0.412281 0.243 Uiso 0.730(11) 1 calc R U P B 1
C8S C 0.8095(13) 0.9335(10) 0.5035(9) 0.209(9) Uani 0.730(11) 1 d G U P B 1
H8SA H 0.862415 0.959968 0.529633 0.251 Uiso 0.730(11) 1 calc R U P B 1
H8SB H 0.758673 0.973953 0.498134 0.251 Uiso 0.730(11) 1 calc R U P B 1
O2S* O 0.780(3) 0.969(2) 0.588(2) 0.201(15) Uani 0.270(11) 1 d G U P B 2
C5S* C 0.781(3) 0.892(3) 0.6226(17) 0.185(16) Uani 0.270(11) 1 d G U P B 2
H5SC H 0.719543 0.878839 0.629106 0.221 Uiso 0.270(11) 1 calc R U P B 2
H5SD H 0.821291 0.898396 0.662599 0.221 Uiso 0.270(11) 1 calc R U P B 2
C6S* C 0.815(3) 0.8217(19) 0.586(2) 0.164(16) Uani 0.270(11) 1 d G U P B 2
H6SC H 0.765313 0.795805 0.556460 0.196 Uiso 0.270(11) 1 calc R U P B 2
H6SD H 0.847269 0.777155 0.612434 0.196 Uiso 0.270(11) 1 calc R U P B 2
C7S* C 0.880(3) 0.871(3) 0.553(2) 0.196(17) Uani 0.270(11) 1 d G U P B 2
H7SC H 0.939144 0.879582 0.580005 0.235 Uiso 0.270(11) 1 calc R U P B 2
H7SD H 0.888024 0.842076 0.515723 0.235 Uiso 0.270(11) 1 calc R U P B 2
C8S* C 0.829(3) 0.955(3) 0.539(2) 0.199(17) Uani 0.270(11) 1 d G U P B 2
H8SC H 0.872081 1.001983 0.537756 0.239 Uiso 0.270(11) 1 calc R U P B 2
H8SD H 0.787057 0.951975 0.499759 0.239 Uiso 0.270(11) 1 calc R U P B 2

loop_
_atom_site_aniso_label
_atom_site_aniso_U_11
_atom_site_aniso_U_22
_atom_site_aniso_U_33
_atom_site_aniso_U_23
_atom_site_aniso_U_13
_atom_site_aniso_U_12
Yb1 0.02260(12) 0.01994(13) 0.02783(12) -0.00194(10) 0.00585(8) -0.00468(11)
Si1 0.0344(10) 0.0419(10) 0.0393(9) -0.0089(7) 0.0061(7) 0.0123(8)
Si2 0.0353(9) 0.0404(10) 0.0341(9) -0.0133(7) 0.0127(7) -0.0092(8)
O1 0.0219(19) 0.023(2) 0.0294(19) -0.0024(15) 0.0077(15) -0.0060(15)
O2 0.031(2) 0.024(2) 0.041(2) 0.0025(16) 0.0079(18) 0.0021(17)
O3 0.037(2) 0.028(2) 0.041(2) 0.0046(17) 0.0046(19) -0.0129(18)
N1 0.023(2) 0.020(2) 0.033(2) -0.0019(18) 0.0066(19) -0.0050(18)
N2 0.032(3) 0.022(3) 0.030(2) -0.0017(18) 0.003(2) -0.0044(19)
N3 0.032(3) 0.031(3) 0.034(3) -0.008(2) 0.010(2) -0.004(2)
C1 0.022(3) 0.024(3) 0.028(3) -0.001(2) 0.005(2) -0.001(2)
C2 0.022(3) 0.018(3) 0.033(3) 0.001(2) 0.008(2) 0.002(2)
C3 0.019(3) 0.022(3) 0.034(3) -0.001(2) 0.005(2) 0.005(2)
C4 0.033(3) 0.022(3) 0.024(3) 0.002(2) 0.006(2) 0.005(2)
C5 0.031(3) 0.027(3) 0.033(3) 0.005(2) 0.010(2) 0.000(2)
C6 0.025(3) 0.023(3) 0.039(3) 0.005(2) 0.010(2) -0.002(2)
C7 0.025(3) 0.031(3) 0.030(3) -0.007(2) 0.005(2) -0.004(2)
C8 0.035(3) 0.034(3) 0.042(3) -0.009(3) 0.010(3) -0.007(3)
C9 0.019(3) 0.046(4) 0.041(3) -0.012(3) 0.004(2) -0.005(3)
C10 0.035(3) 0.024(3) 0.045(3) -0.003(2) 0.009(3) -0.001(2)
C11 0.055(4) 0.041(4) 0.037(3) 0.007(3) 0.015(3) -0.011(3)
C12 0.091(7) 0.070(6) 0.086(6) 0.052(5) 0.015(5) 0.011(5)
C13 0.096(7) 0.060(5) 0.048(4) -0.003(3) 0.036(4) -0.029(4)
C14 0.085(6) 0.045(4) 0.052(4) 0.005(3) 0.031(4) -0.032(4)
C15 0.025(3) 0.017(3) 0.043(3) 0.003(2) 0.004(2) -0.005(2)
C16 0.026(3) 0.025(3) 0.033(3) 0.000(2) -0.003(2) -0.007(2)
C17 0.027(3) 0.037(4) 0.043(3) 0.003(3) 0.006(3) -0.006(3)
C18 0.034(3) 0.038(4) 0.045(4) 0.001(3) 0.001(3) -0.016(3)
C19 0.034(3) 0.026(3) 0.034(3) -0.003(2) 0.003(2) -0.012(2)
C20 0.042(4) 0.030(3) 0.037(3) -0.004(2) 0.000(3) -0.013(3)
C21 0.053(4) 0.034(4) 0.041(4) -0.009(3) 0.002(3) -0.011(3)
C22 0.064(5) 0.041(4) 0.032(3) -0.011(3) 0.006(3) -0.018(3)
C23 0.052(4) 0.036(4) 0.038(3) 0.002(3) 0.000(3) -0.012(3)
C24 0.035(3) 0.029(3) 0.034(3) 0.000(2) -0.001(3) -0.014(3)
C25 0.053(4) 0.022(3) 0.039(3) -0.005(3) 0.004(3) -0.008(3)
C26 0.079(6) 0.037(4) 0.062(5) 0.003(3) -0.004(4) -0.023(4)
C27 0.052(4) 0.040(4) 0.058(4) 0.002(3) 0.001(3) 0.004(3)
C28 0.047(4) 0.031(4) 0.044(4) 0.007(3) 0.010(3) -0.004(3)
C29 0.061(5) 0.044(5) 0.088(6) 0.018(4) 0.020(4) 0.004(4)
C30 0.064(5) 0.034(4) 0.047(4) 0.008(3) 0.011(3) -0.004(3)
C31 0.047(4) 0.066(5) 0.044(4) -0.020(3) -0.003(3) 0.020(4)
C32 0.046(4) 0.054(5) 0.058(4) -0.017(3) 0.004(3) 0.021(3)
C33 0.067(5) 0.045(4) 0.050(4) 0.015(3) 0.021(4) 0.017(4)
C34 0.044(4) 0.060(5) 0.046(4) -0.023(3) 0.019(3) -0.015(3)
C35 0.048(4) 0.044(4) 0.047(4) -0.021(3) 0.019(3) -0.015(3)
C36 0.058(4) 0.046(4) 0.035(3) 0.001(3) 0.014(3) -0.010(3)
C37 0.048(4) 0.036(4) 0.111(7) 0.012(4) 0.043(4) 0.010(3)
C38 0.062(5) 0.023(4) 0.122(7) -0.001(4) 0.038(5) 0.005(4)
C39 0.055(5) 0.028(4) 0.129(8) 0.024(4) 0.010(5) -0.002(4)
C40 0.033(3) 0.036(4) 0.042(3) -0.005(3) 0.011(3) -0.014(3)
O1S 0.143(9) 0.093(8) 0.121(8) -0.006(6) 0.051(7) 0.024(6)
C1S 0.148(11) 0.141(11) 0.148(10) 0.009(8) 0.030(7) 0.011(8)
C2S 0.136(9) 0.124(10) 0.128(10) -0.008(8) 0.043(7) 0.017(7)
C3S 0.116(9) 0.092(8) 0.105(8) -0.033(6) 0.050(7) 0.043(7)
C4S 0.188(11) 0.156(11) 0.142(10) 0.001(9) 0.028(8) 0.004(8)
O2S 0.241(12) 0.262(11) 0.264(10) -0.019(8) 0.048(9) -0.062(9)
C5S 0.185(13) 0.205(11) 0.224(11) 0.002(7) 0.059(9) 0.009(9)
C6S 0.185(12) 0.197(11) 0.198(10) -0.009(8) 0.055(9) 0.002(8)
C7S 0.211(12) 0.186(11) 0.209(11) -0.002(8) 0.038(9) 0.017(8)
C8S 0.216(13) 0.200(11) 0.208(11) -0.005(8) 0.033(9) 0.017(9)
O2S* 0.199(18) 0.200(17) 0.199(17) 0.002(9) 0.027(10) -0.002(9)
C5S* 0.178(19) 0.183(18) 0.190(18) -0.006(8) 0.028(10) -0.004(9)
C6S* 0.152(18) 0.176(17) 0.159(18) 0.006(9) 0.020(10) -0.003(9)
C7S* 0.193(19) 0.197(18) 0.199(19) 0.008(9) 0.039(10) -0.007(9)
C8S* 0.197(19) 0.192(18) 0.204(18) 0.004(9) 0.030(10) -0.003(9)

loop_
_atom_type_symbol
_atom_type_description
_atom_type_scat_dispersion_real
_atom_type_scat_dispersion_imag
_atom_type_scat_source
C C 0.0033 0.0016 'International Tables Vol C Tables 4.2.6.8 and 6.1.1.4'
H H 0.0000 0.0000 'International Tables Vol C Tables 4.2.6.8 and 6.1.1.4'
N N 0.0061 0.0033 'International Tables Vol C Tables 4.2.6.8 and 6.1.1.4'
O O 0.0106 0.0060 'International Tables Vol C Tables 4.2.6.8 and 6.1.1.4'
Si Si 0.0817 0.0704 'International Tables Vol C Tables 4.2.6.8 and 6.1.1.4'
Yb Yb -0.3850 5.5486 'International Tables Vol C Tables 4.2.6.8 and 6.1.1.4'

loop_
_geom_angle_atom_site_label_1
_geom_angle_atom_site_label_2
_geom_angle_atom_site_label_3
_geom_angle
_geom_angle_site_symmetry_1
_geom_angle_site_symmetry_3
_geom_angle_publ_flag
O1 Yb1 N3 106.03(15) . . ?
O1 Yb1 N1 70.39(14) . . ?
N3 Yb1 N1 120.91(16) . . ?
O1 Yb1 N2 138.00(14) . . ?
N3 Yb1 N2 103.20(16) . . ?
N1 Yb1 N2 68.88(15) . . ?
O1 Yb1 O2 85.11(13) . . ?
N3 Yb1 O2 148.31(15) . . ?
N1 Yb1 O2 90.72(14) . . ?
N2 Yb1 O2 85.57(14) . . ?
O1 Yb1 O3 77.51(13) . . ?
N3 Yb1 O3 86.64(15) . . ?
N1 Yb1 O3 142.09(14) . . ?
N2 Yb1 O3 134.02(14) . . ?
O2 Yb1 O3 66.53(13) . . ?
O1 Yb1 C2 21.72(13) . . ?
N3 Yb1 C2 110.41(15) . . ?
N1 Yb1 C2 49.31(14) . . ?
N2 Yb1 C2 118.06(14) . . ?
O2 Yb1 C2 91.01(13) . . ?
O3 Yb1 C2 99.04(13) . . ?
O1 Yb1 C1 47.73(13) . . ?
N3 Yb1 C1 116.07(15) . . ?
N1 Yb1 C1 23.37(14) . . ?
N2 Yb1 C1 92.23(14) . . ?
O2 Yb1 C1 93.56(13) . . ?
O3 Yb1 C1 123.82(13) . . ?
C2 Yb1 C1 26.20(13) . . ?
O1 Yb1 C15 90.15(13) . . ?
N3 Yb1 C15 125.08(15) . . ?
N1 Yb1 C15 21.67(14) . . ?
N2 Yb1 C15 48.09(15) . . ?
O2 Yb1 C15 83.48(13) . . ?
O3 Yb1 C15 148.21(14) . . ?
C2 Yb1 C15 70.04(14) . . ?
C1 Yb1 C15 44.76(14) . . ?
O1 Yb1 Si2 123.71(10) . . ?
N3 Yb1 Si2 26.47(12) . . ?
N1 Yb1 Si2 141.53(11) . . ?
N2 Yb1 Si2 95.11(11) . . ?
O2 Yb1 Si2 123.80(9) . . ?
O3 Yb1 Si2 74.02(10) . . ?
C2 Yb1 Si2 134.46(10) . . ?
C1 Yb1 Si2 142.32(10) . . ?
C15 Yb1 Si2 135.16(10) . . ?
O1 Yb1 Si1 85.54(10) . . ?
N3 Yb1 Si1 25.16(12) . . ?
N1 Yb1 Si1 100.64(11) . . ?
N2 Yb1 Si1 111.55(11) . . ?
O2 Yb1 Si1 161.93(10) . . ?
O3 Yb1 Si1 96.33(10) . . ?
C2 Yb1 Si1 85.96(10) . . ?
C1 Yb1 Si1 91.54(10) . . ?
C15 Yb1 Si1 111.98(10) . . ?
Si2 Yb1 Si1 51.51(4) . . ?
N3 Si1 C33 110.6(3) . . ?
N3 Si1 C32 114.5(3) . . ?
C33 Si1 C32 106.6(3) . . ?
N3 Si1 C31 112.9(3) . . ?
C33 Si1 C31 107.3(3) . . ?
C32 Si1 C31 104.6(3) . . ?
N3 Si1 Yb1 32.95(15) . . ?
C33 Si1 Yb1 80.9(2) . . ?
C32 Si1 Yb1 139.9(2) . . ?
C31 Si1 Yb1 110.7(2) . . ?
N3 Si2 C34 112.7(3) . . ?
N3 Si2 C35 116.8(3) . . ?
C34 Si2 C35 106.1(3) . . ?
N3 Si2 C36 109.8(3) . . ?
C34 Si2 C36 106.5(3) . . ?
C35 Si2 C36 104.1(3) . . ?
N3 Si2 Yb1 35.49(17) . . ?
C34 Si2 Yb1 126.77(19) . . ?
C35 Si2 Yb1 125.7(2) . . ?
C36 Si2 Yb1 74.4(2) . . ?
C2 O1 Yb1 122.1(3) . . ?
C37 O2 C38 113.1(5) . . ?
C37 O2 Yb1 119.5(3) . . ?
C38 O2 Yb1 113.9(4) . . ?
C39 O3 C40 114.5(5) . . ?
C39 O3 Yb1 117.2(4) . . ?
C40 O3 Yb1 120.4(3) . . ?
C15 N1 C1 124.4(4) . . ?
C15 N1 Yb1 118.9(3) . . ?
C1 N1 Yb1 115.4(3) . . ?
C16 N2 C19 117.1(4) . . ?
C16 N2 Yb1 115.8(3) . . ?
C19 N2 Yb1 126.5(3) . . ?
Si2 N3 Si1 119.7(3) . . ?
Si2 N3 Yb1 118.0(3) . . ?
Si1 N3 Yb1 121.9(2) . . ?
C6 C1 N1 126.9(5) . . ?
C6 C1 C2 119.8(5) . . ?
N1 C1 C2 113.0(4) . . ?
C6 C1 Yb1 161.9(4) . . ?
N1 C1 Yb1 41.2(2) . . ?
C2 C1 Yb1 72.6(3) . . ?
O1 C2 C3 123.6(5) . . ?
O1 C2 C1 116.8(4) . . ?
C3 C2 C1 119.5(5) . . ?
O1 C2 Yb1 36.2(2) . . ?
C3 C2 Yb1 158.1(4) . . ?
C1 C2 Yb1 81.2(3) . . ?
C4 C3 C2 117.6(5) . . ?
C4 C3 C7 121.4(5) . . ?
C2 C3 C7 120.9(5) . . ?
C3 C4 C5 124.0(5) . . ?
C3 C4 H4A 118.0 . . ?
C5 C4 H4A 118.0 . . ?
C6 C5 C4 117.3(5) . . ?
C6 C5 C11 123.2(5) . . ?
C4 C5 C11 119.4(5) . . ?
C5 C6 C1 121.4(5) . . ?
C5 C6 H6A 119.3 . . ?
C1 C6 H6A 119.3 . . ?
C9 C7 C3 110.0(4) . . ?
C9 C7 C8 107.1(5) . . ?
C3 C7 C8 112.6(4) . . ?
C9 C7 C10 110.2(5) . . ?
C3 C7 C10 109.4(5) . . ?
C8 C7 C10 107.4(4) . . ?
C7 C8 H8A 109.5 . . ?
C7 C8 H8B 109.5 . . ?
H8A C8 H8B 109.5 . . ?
C7 C8 H8C 109.5 . . ?
H8A C8 H8C 109.5 . . ?
H8B C8 H8C 109.5 . . ?
C7 C9 H9A 109.5 . . ?
C7 C9 H9B 109.5 . . ?
H9A C9 H9B 109.5 . . ?
C7 C9 H9C 109.5 . . ?
H9A C9 H9C 109.5 . . ?
H9B C9 H9C 109.5 . . ?
C7 C10 H10A 109.5 . . ?
C7 C10 H10B 109.5 . . ?
H10A C10 H10B 109.5 . . ?
C7 C10 H10C 109.5 . . ?
H10A C10 H10C 109.5 . . ?
H10B C10 H10C 109.5 . . ?
C12 C11 C5 110.2(6) . . ?
C12 C11 C14 110.2(6) . . ?
C5 C11 C14 111.6(5) . . ?
C12 C11 C13 109.7(7) . . ?
C5 C11 C13 109.6(5) . . ?
C14 C11 C13 105.4(6) . . ?
C11 C12 H12A 109.5 . . ?
C11 C12 H12B 109.5 . . ?
H12A C12 H12B 109.5 . . ?
C11 C12 H12C 109.5 . . ?
H12A C12 H12C 109.5 . . ?
H12B C12 H12C 109.5 . . ?
C11 C13 H13A 109.5 . . ?
C11 C13 H13B 109.5 . . ?
H13A C13 H13B 109.5 . . ?
C11 C13 H13C 109.5 . . ?
H13A C13 H13C 109.5 . . ?
H13B C13 H13C 109.5 . . ?
C11 C14 H14A 109.5 . . ?
C11 C14 H14B 109.5 . . ?
H14A C14 H14B 109.5 . . ?
C11 C14 H14C 109.5 . . ?
H14A C14 H14C 109.5 . . ?
H14B C14 H14C 109.5 . . ?
N1 C15 C16 116.0(5) . . ?
N1 C15 C17 124.4(5) . . ?
C16 C15 C17 119.3(5) . . ?
N1 C15 Yb1 39.5(2) . . ?
C16 C15 Yb1 77.9(3) . . ?
C17 C15 Yb1 156.7(4) . . ?
N2 C16 C15 117.8(5) . . ?
N2 C16 C18 122.6(5) . . ?
C15 C16 C18 119.6(5) . . ?
C15 C17 H17A 109.5 . . ?
C15 C17 H17B 109.5 . . ?
H17A C17 H17B 109.5 . . ?
C15 C17 H17C 109.5 . . ?
H17A C17 H17C 109.5 . . ?
H17B C17 H17C 109.5 . . ?
C16 C18 H18A 109.5 . . ?
C16 C18 H18B 109.5 . . ?
H18A C18 H18B 109.5 . . ?
C16 C18 H18C 109.5 . . ?
H18A C18 H18C 109.5 . . ?
H18B C18 H18C 109.5 . . ?
C24 C19 C20 120.5(5) . . ?
C24 C19 N2 120.4(5) . . ?
C20 C19 N2 119.1(5) . . ?
C21 C20 C19 118.4(6) . . ?
C21 C20 C25 119.1(6) . . ?
C19 C20 C25 122.5(5) . . ?
C22 C21 C20 122.0(6) . . ?
C22 C21 H21A 119.0 . . ?
C20 C21 H21A 119.0 . . ?
C21 C22 C23 119.2(6) . . ?
C21 C22 H22A 120.4 . . ?
C23 C22 H22A 120.4 . . ?
C22 C23 C24 121.3(6) . . ?
C22 C23 H23A 119.4 . . ?
C24 C23 H23A 119.4 . . ?
C23 C24 C19 118.5(6) . . ?
C23 C24 C28 120.9(5) . . ?
C19 C24 C28 120.5(5) . . ?
C27 C25 C26 109.8(6) . . ?
C27 C25 C20 110.7(5) . . ?
C26 C25 C20 113.0(5) . . ?
C27 C25 H25A 107.7 . . ?
C26 C25 H25A 107.7 . . ?
C20 C25 H25A 107.7 . . ?
C25 C26 H26A 109.5 . . ?
C25 C26 H26B 109.5 . . ?
H26A C26 H26B 109.5 . . ?
C25 C26 H26C 109.5 . . ?
H26A C26 H26C 109.5 . . ?
H26B C26 H26C 109.5 . . ?
C25 C27 H27A 109.5 . . ?
C25 C27 H27B 109.5 . . ?
H27A C27 H27B 109.5 . . ?
C25 C27 H27C 109.5 . . ?
H27A C27 H27C 109.5 . . ?
H27B C27 H27C 109.5 . . ?
C29 C28 C24 110.4(5) . . ?
C29 C28 C30 108.8(6) . . ?
C24 C28 C30 113.6(5) . . ?
C29 C28 H28A 107.9 . . ?
C24 C28 H28A 107.9 . . ?
C30 C28 H28A 107.9 . . ?
C28 C29 H29A 109.5 . . ?
C28 C29 H29B 109.5 . . ?
H29A C29 H29B 109.5 . . ?
C28 C29 H29C 109.5 . . ?
H29A C29 H29C 109.5 . . ?
H29B C29 H29C 109.5 . . ?
C28 C30 H30A 109.5 . . ?
C28 C30 H30B 109.5 . . ?
H30A C30 H30B 109.5 . . ?
C28 C30 H30C 109.5 . . ?
H30A C30 H30C 109.5 . . ?
H30B C30 H30C 109.5 . . ?
Si1 C31 H31A 109.5 . . ?
Si1 C31 H31B 109.5 . . ?
H31A C31 H31B 109.5 . . ?
Si1 C31 H31C 109.5 . . ?
H31A C31 H31C 109.5 . . ?
H31B C31 H31C 109.5 . . ?
Si1 C32 H32A 109.5 . . ?
Si1 C32 H32B 109.5 . . ?
H32A C32 H32B 109.5 . . ?
Si1 C32 H32C 109.5 . . ?
H32A C32 H32C 109.5 . . ?
H32B C32 H32C 109.5 . . ?
Si1 C33 H33A 109.5 . . ?
Si1 C33 H33B 109.5 . . ?
H33A C33 H33B 109.5 . . ?
Si1 C33 H33C 109.5 . . ?
H33A C33 H33C 109.5 . . ?
H33B C33 H33C 109.5 . . ?
Si2 C34 H34A 109.5 . . ?
Si2 C34 H34B 109.5 . . ?
H34A C34 H34B 109.5 . . ?
Si2 C34 H34C 109.5 . . ?
H34A C34 H34C 109.5 . . ?
H34B C34 H34C 109.5 . . ?
Si2 C35 H35A 109.5 . . ?
Si2 C35 H35B 109.5 . . ?
H35A C35 H35B 109.5 . . ?
Si2 C35 H35C 109.5 . . ?
H35A C35 H35C 109.5 . . ?
H35B C35 H35C 109.5 . . ?
Si2 C36 H36A 109.5 . . ?
Si2 C36 H36B 109.5 . . ?
H36A C36 H36B 109.5 . . ?
Si2 C36 H36C 109.5 . . ?
H36A C36 H36C 109.5 . . ?
H36B C36 H36C 109.5 . . ?
O2 C37 H37A 109.5 . . ?
O2 C37 H37B 109.5 . . ?
H37A C37 H37B 109.5 . . ?
O2 C37 H37C 109.5 . . ?
H37A C37 H37C 109.5 . . ?
H37B C37 H37C 109.5 . . ?
C39 C38 O2 111.6(6) . . ?
C39 C38 H38A 109.3 . . ?
O2 C38 H38A 109.3 . . ?
C39 C38 H38B 109.3 . . ?
O2 C38 H38B 109.3 . . ?
H38A C38 H38B 108.0 . . ?
C38 C39 O3 111.0(6) . . ?
C38 C39 H39A 109.4 . . ?
O3 C39 H39A 109.4 . . ?
C38 C39 H39B 109.4 . . ?
O3 C39 H39B 109.4 . . ?
H39A C39 H39B 108.0 . . ?
O3 C40 H40A 109.5 . . ?
O3 C40 H40B 109.5 . . ?
H40A C40 H40B 109.5 . . ?
O3 C40 H40C 109.5 . . ?
H40A C40 H40C 109.5 . . ?
H40B C40 H40C 109.5 . . ?
C4S O1S C1S 109.5 . . ?
O1S C1S C2S 106.4 . . ?
O1S C1S H1SA 110.4 . . ?
C2S C1S H1SA 110.4 . . ?
O1S C1S H1SB 110.4 . . ?
C2S C1S H1SB 110.4 . . ?
H1SA C1S H1SB 108.6 . . ?
C1S C2S C3S 101.5 . . ?
C1S C2S H2SA 111.5 . . ?
C3S C2S H2SA 111.5 . . ?
C1S C2S H2SB 111.5 . . ?
C3S C2S H2SB 111.5 . . ?
H2SA C2S H2SB 109.3 . . ?
C4S C3S C2S 101.5 . . ?
C4S C3S H3SA 111.5 . . ?
C2S C3S H3SA 111.5 . . ?
C4S C3S H3SB 111.5 . . ?
C2S C3S H3SB 111.5 . . ?
H3SA C3S H3SB 109.3 . . ?
O1S C4S C3S 106.4 . . ?
O1S C4S H4SA 110.4 . . ?
C3S C4S H4SA 110.4 . . ?
O1S C4S H4SB 110.4 . . ?
C3S C4S H4SB 110.4 . . ?
H4SA C4S H4SB 108.6 . . ?
C5S O2S C8S 109.5 . . ?
O2S C5S C6S 106.4 . . ?
O2S C5S H5SA 110.4 . . ?
C6S C5S H5SA 110.4 . . ?
O2S C5S H5SB 110.4 . . ?
C6S C5S H5SB 110.4 . . ?
H5SA C5S H5SB 108.6 . . ?
C5S C6S C7S 101.5 . . ?
C5S C6S H6SA 111.5 . . ?
C7S C6S H6SA 111.5 . . ?
C5S C6S H6SB 111.5 . . ?
C7S C6S H6SB 111.5 . . ?
H6SA C6S H6SB 109.3 . . ?
C8S C7S C6S 101.5 . . ?
C8S C7S H7SA 111.5 . . ?
C6S C7S H7SA 111.5 . . ?
C8S C7S H7SB 111.5 . . ?
C6S C7S H7SB 111.5 . . ?
H7SA C7S H7SB 109.3 . . ?
O2S C8S C7S 106.4 . . ?
O2S C8S H8SA 110.4 . . ?
C7S C8S H8SA 110.4 . . ?
O2S C8S H8SB 110.4 . . ?
C7S C8S H8SB 110.4 . . ?
H8SA C8S H8SB 108.6 . . ?
C8S* O2S* C5S* 109.5 . . ?
O2S* C5S* C6S* 106.4 . . ?
O2S* C5S* H5SC 110.4 . . ?
C6S* C5S* H5SC 110.4 . . ?
O2S* C5S* H5SD 110.4 . . ?
C6S* C5S* H5SD 110.4 . . ?
H5SC C5S* H5SD 108.6 . . ?
C5S* C6S* C7S* 101.5 . . ?
C5S* C6S* H6SC 111.5 . . ?
C7S* C6S* H6SC 111.5 . . ?
C5S* C6S* H6SD 111.5 . . ?
C7S* C6S* H6SD 111.5 . . ?
H6SC C6S* H6SD 109.3 . . ?
C8S* C7S* C6S* 101.5 . . ?
C8S* C7S* H7SC 111.5 . . ?
C6S* C7S* H7SC 111.5 . . ?
C8S* C7S* H7SD 111.5 . . ?
C6S* C7S* H7SD 111.5 . . ?
H7SC C7S* H7SD 109.3 . . ?
O2S* C8S* C7S* 106.4 . . ?
O2S* C8S* H8SC 110.4 . . ?
C7S* C8S* H8SC 110.4 . . ?
O2S* C8S* H8SD 110.4 . . ?
C7S* C8S* H8SD 110.4 . . ?
H8SC C8S* H8SD 108.6 . . ?

loop_
_geom_bond_atom_site_label_1
_geom_bond_atom_site_label_2
_geom_bond_distance
_geom_bond_site_symmetry_2
_geom_bond_publ_flag
Yb1 O1 2.138(3) . ?
Yb1 N3 2.226(5) . ?
Yb1 N1 2.318(4) . ?
Yb1 N2 2.373(4) . ?
Yb1 O2 2.436(4) . ?
Yb1 O3 2.445(4) . ?
Yb1 C2 3.069(5) . ?
Yb1 C1 3.179(5) . ?
Yb1 C15 3.194(5) . ?
Yb1 Si2 3.3835(16) . ?
Yb1 Si1 3.4743(17) . ?
Si1 N3 1.739(5) . ?
Si1 C33 1.863(7) . ?
Si1 C32 1.882(6) . ?
Si1 C31 1.901(7) . ?
Si2 N3 1.709(5) . ?
Si2 C34 1.871(6) . ?
Si2 C35 1.874(6) . ?
Si2 C36 1.885(7) . ?
O1 C2 1.341(6) . ?
O2 C37 1.427(7) . ?
O2 C38 1.438(8) . ?
O3 C39 1.407(8) . ?
O3 C40 1.424(7) . ?
N1 C15 1.347(7) . ?
N1 C1 1.396(6) . ?
N2 C16 1.367(7) . ?
N2 C19 1.438(7) . ?
C1 C6 1.394(7) . ?
C1 C2 1.420(7) . ?
C2 C3 1.415(7) . ?
C3 C4 1.388(7) . ?
C3 C7 1.530(7) . ?
C4 C5 1.397(8) . ?
C4 H4A 0.9500 . ?
C5 C6 1.393(8) . ?
C5 C11 1.528(7) . ?
C6 H6A 0.9500 . ?
C7 C9 1.526(7) . ?
C7 C8 1.537(8) . ?
C7 C10 1.537(8) . ?
C8 H8A 0.9800 . ?
C8 H8B 0.9800 . ?
C8 H8C 0.9800 . ?
C9 H9A 0.9800 . ?
C9 H9B 0.9800 . ?
C9 H9C 0.9800 . ?
C10 H10A 0.9800 . ?
C10 H10B 0.9800 . ?
C10 H10C 0.9800 . ?
C11 C12 1.500(10) . ?
C11 C14 1.532(9) . ?
C11 C13 1.549(9) . ?
C12 H12A 0.9800 . ?
C12 H12B 0.9800 . ?
C12 H12C 0.9800 . ?
C13 H13A 0.9800 . ?
C13 H13B 0.9800 . ?
C13 H13C 0.9800 . ?
C14 H14A 0.9800 . ?
C14 H14B 0.9800 . ?
C14 H14C 0.9800 . ?
C15 C16 1.423(8) . ?
C15 C17 1.496(7) . ?
C16 C18 1.489(7) . ?
C17 H17A 0.9800 . ?
C17 H17B 0.9800 . ?
C17 H17C 0.9800 . ?
C18 H18A 0.9800 . ?
C18 H18B 0.9800 . ?
C18 H18C 0.9800 . ?
C19 C24 1.399(8) . ?
C19 C20 1.413(8) . ?
C20 C21 1.382(8) . ?
C20 C25 1.533(8) . ?
C21 C22 1.374(9) . ?
C21 H21A 0.9500 . ?
C22 C23 1.386(9) . ?
C22 H22A 0.9500 . ?
C23 C24 1.395(8) . ?
C23 H23A 0.9500 . ?
C24 C28 1.529(9) . ?
C25 C27 1.517(9) . ?
C25 C26 1.527(8) . ?
C25 H25A 1.0000 . ?
C26 H26A 0.9800 . ?
C26 H26B 0.9800 . ?
C26 H26C 0.9800 . ?
C27 H27A 0.9800 . ?
C27 H27B 0.9800 . ?
C27 H27C 0.9800 . ?
C28 C29 1.522(10) . ?
C28 C30 1.555(8) . ?
C28 H28A 1.0000 . ?
C29 H29A 0.9800 . ?
C29 H29B 0.9800 . ?
C29 H29C 0.9800 . ?
C30 H30A 0.9800 . ?
C30 H30B 0.9800 . ?
C30 H30C 0.9800 . ?
C31 H31A 0.9800 . ?
C31 H31B 0.9800 . ?
C31 H31C 0.9800 . ?
C32 H32A 0.9800 . ?
C32 H32B 0.9800 . ?
C32 H32C 0.9800 . ?
C33 H33A 0.9800 . ?
C33 H33B 0.9800 . ?
C33 H33C 0.9800 . ?
C34 H34A 0.9800 . ?
C34 H34B 0.9800 . ?
C34 H34C 0.9800 . ?
C35 H35A 0.9800 . ?
C35 H35B 0.9800 . ?
C35 H35C 0.9800 . ?
C36 H36A 0.9800 . ?
C36 H36B 0.9800 . ?
C36 H36C 0.9800 . ?
C37 H37A 0.9800 . ?
C37 H37B 0.9800 . ?
C37 H37C 0.9800 . ?
C38 C39 1.397(11) . ?
C38 H38A 0.9900 . ?
C38 H38B 0.9900 . ?
C39 H39A 0.9900 . ?
C39 H39B 0.9900 . ?
C40 H40A 0.9800 . ?
C40 H40B 0.9800 . ?
C40 H40C 0.9800 . ?
O1S C4S 1.4431 . ?
O1S C1S 1.4433 . ?
C1S C2S 1.5347 . ?
C1S H1SA 0.9900 . ?
C1S H1SB 0.9900 . ?
C2S C3S 1.5387 . ?
C2S H2SA 0.9900 . ?
C2S H2SB 0.9900 . ?
C3S C4S 1.5352 . ?
C3S H3SA 0.9900 . ?
C3S H3SB 0.9900 . ?
C4S H4SA 0.9900 . ?
C4S H4SB 0.9900 . ?
O2S C5S 1.4430 . ?
O2S C8S 1.4434 . ?
C5S C6S 1.5349 . ?
C5S H5SA 0.9900 . ?
C5S H5SB 0.9900 . ?
C6S C7S 1.5387 . ?
C6S H6SA 0.9900 . ?
C6S H6SB 0.9900 . ?
C7S C8S 1.5347 . ?
C7S H7SA 0.9900 . ?
C7S H7SB 0.9900 . ?
C8S H8SA 0.9900 . ?
C8S H8SB 0.9900 . ?
O2S* C8S* 1.4431 . ?
O2S* C5S* 1.4435 . ?
C5S* C6S* 1.5350 . ?
C5S* H5SC 0.9900 . ?
C5S* H5SD 0.9900 . ?
C6S* C7S* 1.5387 . ?
C6S* H6SC 0.9900 . ?
C6S* H6SD 0.9900 . ?
C7S* C8S* 1.5351 . ?
C7S* H7SC 0.9900 . ?
C7S* H7SD 0.9900 . ?
C8S* H8SC 0.9900 . ?
C8S* H8SD 0.9900 . ?
